data_2212025
loop_
_publ_author_name
'Kowalski, Konrad'
'White, Andrew J. P.'

_publ_section_title
;
 [\m-2-Methyl-5-(methylsulfanylmethyl)azaferrocene]bis(pentacarbonyltungsten)
;
_journal_coeditor_code BI2123
_journal_issue 2
_journal_name_full 'Acta Crystallographica Section E'
_journal_page_first m392
_journal_page_last m393
_journal_paper_doi 10.1107/S1600536806056121
_journal_volume 63
_journal_year 2007
_chemical_formula_iupac '[W2 Fe (C5 H5) (C7 H10 N S) (C O)10]'
_chemical_formula_moiety 'C22 H15 Fe N O10 S W2'
_chemical_formula_sum 'C22 H15 Fe N O10 S W2'
_chemical_formula_weight 908.96
_chemical_name_systematic
;
[\m-2-Methyl-5-(methylsulfanylmethyl)azaferrocene]bis(pentacarbonyltungsten)
;
_space_group_IT_number 14
_symmetry_cell_setting monoclinic
_symmetry_space_group_name_Hall '-P 2ybc'
_symmetry_space_group_name_H-M 'P 1 21/c 1'
_atom_sites_solution_hydrogens geom
_atom_sites_solution_primary direct
_atom_sites_solution_secondary difmap
_audit_creation_method SHELXL-97
_cell_angle_alpha 90.00
_cell_angle_beta 99.7950(10)
_cell_angle_gamma 90.00
_cell_formula_units_Z 4
_cell_length_a 19.3188(2)
_cell_length_b 9.58930(10)
_cell_length_c 14.2096(2)
_cell_measurement_reflns_used 20170
_cell_measurement_temperature 173(2)
_cell_measurement_theta_max 32.51
_cell_measurement_theta_min 3.84
_cell_volume 2594.01(5)
_computing_cell_refinement 'CrysAlis RED (Oxford Diffraction, 2006)'
_computing_data_collection 'CrysAlis CCD (Oxford Diffraction, 2006)'
_computing_data_reduction 'CrysAlis RED'
_computing_molecular_graphics 'SHELXTL (Bruker, 1999)'
_computing_publication_material SHELXTL
_computing_structure_refinement 'SHELXL97 (Sheldrick, 1997)'
_computing_structure_solution 'SHELXS97 (Sheldrick, 1997)'
_diffrn_ambient_temperature 173(2)
_diffrn_measured_fraction_theta_full 0.992
_diffrn_measured_fraction_theta_max 0.992
_diffrn_measurement_device_type 'Oxford Diffraction Xcalibur3 CCD'
_diffrn_measurement_method \w
_diffrn_radiation_monochromator graphite
_diffrn_radiation_source 'Enhance (Mo) X-ray Source'
_diffrn_radiation_type MoK\a
_diffrn_radiation_wavelength 0.71073
_diffrn_reflns_av_R_equivalents 0.0276
_diffrn_reflns_av_sigmaI/netI 0.0219
_diffrn_reflns_limit_h_max 28
_diffrn_reflns_limit_h_min -28
_diffrn_reflns_limit_k_max 8
_diffrn_reflns_limit_k_min -14
_diffrn_reflns_limit_l_max 20
_diffrn_reflns_limit_l_min -20
_diffrn_reflns_number 26034
_diffrn_reflns_theta_full 31.50
_diffrn_reflns_theta_max 31.50
_diffrn_reflns_theta_min 3.85
_diffrn_standards_number 0
_exptl_absorpt_coefficient_mu 9.534
_exptl_absorpt_correction_T_max 0.470
_exptl_absorpt_correction_T_min 0.275
_exptl_absorpt_correction_type analytical
_exptl_absorpt_process_details
;[<i>CrysAlis RED</i> (Oxford Diffraction, 2006), based on Clark & Reid
 (1995)]
;
_exptl_crystal_colour orange
_exptl_crystal_density_diffrn 2.327
_exptl_crystal_density_method 'not measured'
_exptl_crystal_description block
_exptl_crystal_F_000 1696
_exptl_crystal_size_max 0.16
_exptl_crystal_size_mid 0.13
_exptl_crystal_size_min 0.09
_refine_diff_density_max 2.977
_refine_diff_density_min -1.322
_refine_ls_extinction_method none
_refine_ls_goodness_of_fit_ref 1.078
_refine_ls_hydrogen_treatment constr
_refine_ls_matrix_type full
_refine_ls_number_parameters 335
_refine_ls_number_reflns 8556
_refine_ls_number_restraints 0
_refine_ls_restrained_S_all 1.078
_refine_ls_R_factor_all 0.0295
_refine_ls_R_factor_gt 0.0249
_refine_ls_shift/su_max 0.001
_refine_ls_shift/su_mean 0.000
_refine_ls_structure_factor_coef Fsqd
_refine_ls_weighting_details 'calc w=1/[\s^2^(Fo^2^)+(0.0357P)^2^+2.3697P] where P=(Fo^2^+2Fc^2^)/3'
_refine_ls_weighting_scheme calc
_refine_ls_wR_factor_gt 0.0606
_refine_ls_wR_factor_ref 0.0629
_reflns_number_gt 7621
_reflns_number_total 8556
_reflns_threshold_expression I>2\s(I)
_cod_data_source_file bi2123.cif
_cod_data_source_block I
_cod_original_sg_symbol_H-M 'P 21/c'
_cod_database_code 2212025
_cod_database_fobs_code 2212025

loop_
_symmetry_equiv_pos_as_xyz
'x, y, z'
'-x, y+1/2, -z+1/2'
'-x, -y, -z'
'x, -y-1/2, z-1/2'

loop_
_atom_site_type_symbol
_atom_site_label
_atom_site_fract_x
_atom_site_fract_y
_atom_site_fract_z
_atom_site_U_iso_or_equiv
_atom_site_adp_type
_atom_site_calc_flag
_atom_site_refinement_flags
_atom_site_occupancy
W W1 0.047570(6) 0.286540(12) 0.159791(8) 0.01928(3) Uani d . 1
W W2 0.362692(6) 0.178735(13) 0.174718(8) 0.02270(4) Uani d . 1
Fe Fe 0.28944(2) -0.17956(4) 0.07026(3) 0.02104(8) Uani d . 1
N N1 0.30528(13) -0.0325(3) 0.17661(16) 0.0203(4) Uani d . 1
C C2 0.23284(15) -0.0603(3) 0.1455(2) 0.0210(5) Uani d . 1
C C3 0.21824(18) -0.2029(3) 0.1613(2) 0.0271(6) Uani d . 1
H H3A 0.1738 -0.2477 0.1476 0.033 Uiso calc R 1
C C4 0.28288(18) -0.2649(3) 0.2014(2) 0.0278(6) Uani d . 1
H H4A 0.2898 -0.3598 0.2197 0.033 Uiso calc R 1
C C5 0.33546(17) -0.1612(3) 0.2096(2) 0.0243(6) Uani d . 1
C C6 0.3377(2) -0.1232(4) -0.0430(2) 0.0379(8) Uani d . 1
H H6A 0.3661 -0.0431 -0.0464 0.046 Uiso calc R 1
C C7 0.3612(2) -0.2566(5) -0.0074(3) 0.0432(9) Uani d . 1
H H7A 0.4084 -0.2818 0.0168 0.052 Uiso calc R 1
C C8 0.3022(3) -0.3451(4) -0.0144(3) 0.0429(9) Uani d . 1
H H8A 0.3027 -0.4401 0.0047 0.051 Uiso calc R 1
C C9 0.2426(2) -0.2679(4) -0.0544(3) 0.0383(8) Uani d . 1
H H9A 0.1957 -0.3017 -0.0674 0.046 Uiso calc R 1
C C10 0.2644(2) -0.1319(4) -0.0721(2) 0.0362(8) Uani d . 1
H H10A 0.2347 -0.0582 -0.0991 0.043 Uiso calc R 1
C C11 0.17911(15) 0.0488(3) 0.1152(2) 0.0220(5) Uani d . 1
H H11A 0.1528 0.0257 0.0511 0.026 Uiso calc R 1
H H11B 0.2026 0.1398 0.1110 0.026 Uiso calc R 1
S S12 0.11767(4) 0.06207(7) 0.20027(5) 0.02046(12) Uani d . 1
C C13 0.17877(17) 0.0806(4) 0.3105(2) 0.0296(6) Uani d . 1
H H13A 0.2050 -0.0065 0.3246 0.044 Uiso calc R 1
H H13B 0.1529 0.1016 0.3625 0.044 Uiso calc R 1
H H13C 0.2115 0.1568 0.3044 0.044 Uiso calc R 1
C C14 0.4108(2) -0.1803(4) 0.2541(3) 0.0350(7) Uani d . 1
H H14A 0.4407 -0.1271 0.2180 0.053 Uiso calc R 1
H H14B 0.4230 -0.2794 0.2533 0.053 Uiso calc R 1
H H14C 0.4179 -0.1469 0.3203 0.053 Uiso calc R 1
C C15 -0.00474(17) 0.4610(3) 0.1238(2) 0.0265(6) Uani d . 1
O O15 -0.03425(15) 0.5626(3) 0.10160(18) 0.0382(6) Uani d . 1
C C16 0.00134(18) 0.1998(3) 0.0333(2) 0.0288(6) Uani d . 1
O O16 -0.02842(18) 0.1549(3) -0.0362(2) 0.0505(8) Uani d . 1
C C17 -0.03686(18) 0.2191(3) 0.2146(2) 0.0279(6) Uani d . 1
O O17 -0.08778(15) 0.1891(3) 0.2417(2) 0.0432(7) Uani d . 1
C C18 0.08804(18) 0.3645(3) 0.2915(2) 0.0277(6) Uani d . 1
O O18 0.10938(17) 0.4061(3) 0.36625(19) 0.0474(7) Uani d . 1
C C19 0.12436(17) 0.3780(4) 0.0984(2) 0.0284(6) Uani d . 1
O O19 0.16367(15) 0.4377(3) 0.0621(2) 0.0465(7) Uani d . 1
C C20 0.41061(18) 0.3591(4) 0.1683(3) 0.0346(7) Uani d . 1
O O20 0.43570(16) 0.4673(3) 0.1640(3) 0.0562(8) Uani d . 1
C C21 0.31425(18) 0.2141(4) 0.0383(2) 0.0295(6) Uani d . 1
O O21 0.28939(18) 0.2422(4) -0.0374(2) 0.0510(7) Uani d . 1
C C22 0.29270(18) 0.3015(3) 0.2261(2) 0.0266(6) Uani d . 1
O O22 0.25929(15) 0.3848(3) 0.25499(19) 0.0378(6) Uani d . 1
C C23 0.4122(2) 0.1569(4) 0.3142(3) 0.0363(8) Uani d . 1
O O23 0.4400(2) 0.1560(4) 0.3910(2) 0.0642(10) Uani d . 1
C C24 0.44666(19) 0.0917(4) 0.1255(3) 0.0344(7) Uani d . 1
O O24 0.49610(16) 0.0557(4) 0.0985(2) 0.0554(8) Uani d . 1

loop_
_atom_site_aniso_label
_atom_site_aniso_U_11
_atom_site_aniso_U_22
_atom_site_aniso_U_33
_atom_site_aniso_U_12
_atom_site_aniso_U_13
_atom_site_aniso_U_23
W1 0.01935(6) 0.02064(6) 0.01746(5) 0.00163(4) 0.00199(4) -0.00023(4)
W2 0.02053(6) 0.02430(6) 0.02232(6) -0.00243(4) 0.00097(4) -0.00156(4)
Fe 0.0229(2) 0.02063(19) 0.02036(18) 0.00142(15) 0.00583(15) -0.00161(14)
N1 0.0214(11) 0.0214(11) 0.0180(10) 0.0016(9) 0.0028(8) -0.0016(8)
C2 0.0212(12) 0.0225(12) 0.0203(12) -0.0001(10) 0.0064(10) -0.0009(10)
C3 0.0286(15) 0.0242(14) 0.0304(15) -0.0041(11) 0.0108(12) -0.0004(11)
C4 0.0354(17) 0.0237(14) 0.0260(14) 0.0035(12) 0.0104(12) 0.0070(11)
C5 0.0278(14) 0.0257(14) 0.0200(12) 0.0056(11) 0.0059(11) 0.0039(10)
C6 0.047(2) 0.045(2) 0.0256(15) -0.0054(17) 0.0195(15) -0.0056(14)
C7 0.040(2) 0.058(2) 0.0340(18) 0.0152(19) 0.0127(15) -0.0101(18)
C8 0.064(3) 0.0301(17) 0.0366(19) 0.0085(17) 0.0138(18) -0.0086(15)
C9 0.043(2) 0.043(2) 0.0290(16) -0.0064(16) 0.0041(14) -0.0121(14)
C10 0.046(2) 0.042(2) 0.0198(14) 0.0063(16) 0.0048(13) -0.0015(13)
C11 0.0217(12) 0.0264(13) 0.0183(11) 0.0007(10) 0.0044(10) 0.0007(10)
S12 0.0188(3) 0.0210(3) 0.0219(3) 0.0008(2) 0.0046(2) 0.0007(2)
C13 0.0293(15) 0.0379(17) 0.0210(13) 0.0049(13) 0.0028(11) 0.0037(12)
C14 0.0313(17) 0.0352(18) 0.0364(18) 0.0105(14) -0.0003(14) 0.0052(14)
C15 0.0293(15) 0.0289(15) 0.0209(13) 0.0055(12) 0.0033(11) 0.0020(11)
O15 0.0465(15) 0.0350(13) 0.0328(12) 0.0164(11) 0.0062(11) 0.0057(10)
C16 0.0297(16) 0.0283(15) 0.0268(14) -0.0011(12) 0.0002(12) -0.0036(12)
O16 0.0589(19) 0.0516(18) 0.0350(14) -0.0099(15) -0.0093(13) -0.0092(13)
C17 0.0282(15) 0.0245(14) 0.0320(15) 0.0037(11) 0.0076(12) 0.0017(11)
O17 0.0350(14) 0.0375(14) 0.0627(19) 0.0015(11) 0.0240(14) 0.0013(13)
C18 0.0331(16) 0.0242(14) 0.0252(14) 0.0021(12) 0.0031(12) 0.0004(11)
O18 0.0631(19) 0.0499(17) 0.0252(12) -0.0014(14) -0.0037(12) -0.0097(11)
C19 0.0277(15) 0.0314(16) 0.0247(13) 0.0021(12) 0.0006(11) 0.0032(12)
O19 0.0384(15) 0.0594(18) 0.0425(15) -0.0119(13) 0.0092(12) 0.0184(13)
C20 0.0254(15) 0.0319(17) 0.0445(19) -0.0039(13) 0.0002(13) -0.0014(14)
O20 0.0401(16) 0.0370(15) 0.088(3) -0.0121(13) -0.0002(15) 0.0030(16)
C21 0.0294(16) 0.0308(16) 0.0282(15) -0.0030(12) 0.0043(12) 0.0002(12)
O21 0.0574(19) 0.0617(19) 0.0306(14) 0.0014(16) -0.0016(13) 0.0111(14)
C22 0.0289(15) 0.0248(14) 0.0246(14) -0.0046(12) -0.0002(11) 0.0005(11)
O22 0.0434(15) 0.0311(12) 0.0395(14) 0.0040(11) 0.0085(11) -0.0050(11)
C23 0.0355(18) 0.0416(19) 0.0296(16) 0.0091(15) -0.0006(13) -0.0068(14)
O23 0.062(2) 0.089(3) 0.0339(15) 0.0233(19) -0.0127(14) -0.0136(16)
C24 0.0291(16) 0.0421(19) 0.0323(16) -0.0058(14) 0.0062(13) -0.0062(14)
O24 0.0332(15) 0.075(2) 0.063(2) -0.0020(15) 0.0202(14) -0.0206(17)

loop_
_atom_type_symbol
_atom_type_description
_atom_type_scat_dispersion_real
_atom_type_scat_dispersion_imag
_atom_type_scat_source
C C 0.0033 0.0016 'International Tables Vol C Tables 4.2.6.8 and 6.1.1.4'
H H 0.0000 0.0000 'International Tables Vol C Tables 4.2.6.8 and 6.1.1.4'
N N 0.0061 0.0033 'International Tables Vol C Tables 4.2.6.8 and 6.1.1.4'
O O 0.0106 0.0060 'International Tables Vol C Tables 4.2.6.8 and 6.1.1.4'
S S 0.1246 0.1234 'International Tables Vol C Tables 4.2.6.8 and 6.1.1.4'
Fe Fe 0.3463 0.8444 'International Tables Vol C Tables 4.2.6.8 and 6.1.1.4'
W W -0.8490 6.8722 'International Tables Vol C Tables 4.2.6.8 and 6.1.1.4'

loop_
_geom_angle_atom_site_label_1
_geom_angle_atom_site_label_2
_geom_angle_atom_site_label_3
_geom_angle
C15 W1 C17 87.73(13)
C15 W1 C19 84.40(13)
C17 W1 C19 172.10(13)
C15 W1 C16 89.36(13)
C17 W1 C16 87.06(14)
C19 W1 C16 92.24(13)
C15 W1 C18 91.54(13)
C17 W1 C18 88.40(14)
C19 W1 C18 92.41(13)
C16 W1 C18 175.33(13)
C15 W1 S12 177.61(9)
C17 W1 S12 94.29(9)
C19 W1 S12 93.57(9)
C16 W1 S12 89.48(10)
C18 W1 S12 89.79(9)
C20 W2 C22 81.59(14)
C20 W2 C21 87.34(14)
C22 W2 C21 91.13(13)
C20 W2 C24 86.36(15)
C22 W2 C24 167.79(14)
C21 W2 C24 90.28(14)
C20 W2 C23 89.37(16)
C22 W2 C23 86.63(14)
C21 W2 C23 176.26(14)
C24 W2 C23 91.29(15)
C20 W2 N1 178.05(13)
C22 W2 N1 98.88(11)
C21 W2 N1 90.75(11)
C24 W2 N1 93.22(12)
C23 W2 N1 92.55(13)
C2 Fe C8 152.97(16)
C2 Fe C9 119.93(14)
C8 Fe C9 40.46(17)
C2 Fe C5 67.71(12)
C8 Fe C5 124.51(15)
C9 Fe C5 160.08(15)
C2 Fe C10 109.85(14)
C8 Fe C10 67.79(16)
C9 Fe C10 40.29(16)
C5 Fe C10 158.64(15)
C2 Fe C7 165.77(16)
C8 Fe C7 40.42(18)
C9 Fe C7 67.77(17)
C5 Fe C7 109.37(15)
C10 Fe C7 67.43(16)
C2 Fe N1 40.88(10)
C8 Fe N1 162.78(15)
C9 Fe N1 156.53(14)
C5 Fe N1 40.38(11)
C10 Fe N1 123.66(13)
C7 Fe N1 127.91(15)
C2 Fe C3 40.93(12)
C8 Fe C3 116.70(16)
C9 Fe C3 104.90(15)
C5 Fe C3 68.00(13)
C10 Fe C3 125.10(15)
C7 Fe C3 152.36(17)
N1 Fe C3 69.09(11)
C2 Fe C4 67.80(12)
C8 Fe C4 104.93(15)
C9 Fe C4 122.47(15)
C5 Fe C4 40.34(13)
C10 Fe C4 160.29(15)
C7 Fe C4 119.71(16)
N1 Fe C4 68.34(12)
C3 Fe C4 40.17(13)
C2 Fe C6 128.59(14)
C8 Fe C6 68.09(17)
C9 Fe C6 67.83(16)
C5 Fe C6 123.72(15)
C10 Fe C6 40.03(16)
C7 Fe C6 40.40(17)
N1 Fe C6 111.32(13)
C3 Fe C6 163.52(16)
C4 Fe C6 156.23(15)
C5 N1 C2 105.6(2)
C5 N1 Fe 69.21(16)
C2 N1 Fe 68.02(15)
C5 N1 W2 126.8(2)
C2 N1 W2 127.62(18)
Fe N1 W2 127.27(11)
N1 C2 C3 110.0(3)
N1 C2 C11 124.2(3)
C3 C2 C11 125.1(3)
N1 C2 Fe 71.09(15)
C3 C2 Fe 71.17(17)
C11 C2 Fe 131.6(2)
C4 C3 C2 106.4(3)
C4 C3 Fe 70.09(18)
C2 C3 Fe 67.90(17)
C4 C3 H3A 126.8
C2 C3 H3A 126.8
Fe C3 H3A 126.8
C5 C4 C3 108.1(3)
C5 C4 Fe 68.94(17)
C3 C4 Fe 69.73(18)
C5 C4 H4A 125.9
C3 C4 H4A 125.9
Fe C4 H4A 127.0
N1 C5 C4 109.7(3)
N1 C5 C14 124.4(3)
C4 C5 C14 125.7(3)
N1 C5 Fe 70.42(15)
C4 C5 Fe 70.72(18)
C14 C5 Fe 129.3(2)
C10 C6 C7 107.1(4)
C10 C6 Fe 69.42(19)
C7 C6 Fe 69.3(2)
C10 C6 H6A 126.4
C7 C6 H6A 126.4
Fe C6 H6A 126.4
C8 C7 C6 108.2(4)
C8 C7 Fe 69.1(2)
C6 C7 Fe 70.3(2)
C8 C7 H7A 125.9
C6 C7 H7A 125.9
Fe C7 H7A 126.3
C9 C8 C7 107.9(4)
C9 C8 Fe 69.8(2)
C7 C8 Fe 70.5(2)
C9 C8 H8A 126.0
C7 C8 H8A 126.0
Fe C8 H8A 125.2
C8 C9 C10 108.1(4)
C8 C9 Fe 69.7(2)
C10 C9 Fe 70.5(2)
C8 C9 H9A 125.9
C10 C9 H9A 125.9
Fe C9 H9A 125.4
C9 C10 C6 108.7(4)
C9 C10 Fe 69.2(2)
C6 C10 Fe 70.6(2)
C9 C10 H10A 125.7
C6 C10 H10A 125.7
Fe C10 H10A 126.1
C2 C11 S12 110.89(19)
C2 C11 H11A 109.5
S12 C11 H11A 109.5
C2 C11 H11B 109.5
S12 C11 H11B 109.5
H11A C11 H11B 108.1
C13 S12 C11 100.25(14)
C13 S12 W1 110.86(12)
C11 S12 W1 106.69(10)
S12 C13 H13A 109.5
S12 C13 H13B 109.5
H13A C13 H13B 109.5
S12 C13 H13C 109.5
H13A C13 H13C 109.5
H13B C13 H13C 109.5
C5 C14 H14A 109.5
C5 C14 H14B 109.5
H14A C14 H14B 109.5
C5 C14 H14C 109.5
H14A C14 H14C 109.5
H14B C14 H14C 109.5
O15 C15 W1 178.7(3)
O16 C16 W1 175.6(3)
O17 C17 W1 174.6(3)
O18 C18 W1 178.2(3)
O19 C19 W1 174.5(3)
O20 C20 W2 176.9(3)
O21 C21 W2 175.4(3)
O22 C22 W2 171.0(3)
O23 C23 W2 174.5(4)
O24 C24 W2 173.5(3)

loop_
_geom_bond_atom_site_label_1
_geom_bond_atom_site_label_2
_geom_bond_distance
W1 C15 1.977(3)
W1 C17 2.030(3)
W1 C19 2.043(3)
W1 C16 2.043(3)
W1 C18 2.044(3)
W1 S12 2.5560(7)
W2 C20 1.971(4)
W2 C22 2.021(3)
W2 C21 2.033(3)
W2 C24 2.050(4)
W2 C23 2.060(4)
W2 N1 2.312(2)
Fe C2 2.011(3)
Fe C8 2.032(4)
Fe C9 2.032(4)
Fe C5 2.036(3)
Fe C10 2.049(3)
Fe C7 2.050(4)
Fe N1 2.052(2)
Fe C3 2.054(3)
Fe C4 2.059(3)
Fe C6 2.064(3)
N1 C5 1.411(4)
N1 C2 1.419(4)
C2 C3 1.422(4)
C2 C11 1.484(4)
C3 C4 1.413(5)
C3 H3A 0.950
C4 C5 1.412(5)
C4 H4A 0.950
C5 C14 1.496(5)
C6 C10 1.408(6)
C6 C7 1.421(6)
C6 H6A 0.950
C7 C8 1.410(6)
C7 H7A 0.950
C8 C9 1.405(6)
C8 H8A 0.950
C9 C10 1.406(6)
C9 H9A 0.950
C10 H10A 0.950
C11 S12 1.837(3)
C11 H11A 0.990
C11 H11B 0.990
S12 C13 1.803(3)
C13 H13A 0.980
C13 H13B 0.980
C13 H13C 0.980
C14 H14A 0.980
C14 H14B 0.980
C14 H14C 0.980
C15 O15 1.145(4)
C16 O16 1.139(4)
C17 O17 1.152(4)
C18 O18 1.143(4)
C19 O19 1.142(4)
C20 O20 1.152(4)
C21 O21 1.134(4)
C22 O22 1.146(4)
C23 O23 1.132(5)
C24 O24 1.141(4)

loop_
_geom_torsion_atom_site_label_1
_geom_torsion_atom_site_label_2
_geom_torsion_atom_site_label_3
_geom_torsion_atom_site_label_4
_geom_torsion
C2 Fe N1 C5 117.6(2)
C8 Fe N1 C5 -32.8(5)
C9 Fe N1 C5 159.3(3)
C10 Fe N1 C5 -160.8(2)
C7 Fe N1 C5 -74.5(2)
C3 Fe N1 C5 80.23(19)
C4 Fe N1 C5 36.98(18)
C6 Fe N1 C5 -117.5(2)
C8 Fe N1 C2 -150.5(5)
C9 Fe N1 C2 41.7(4)
C5 Fe N1 C2 -117.6(2)
C10 Fe N1 C2 81.6(2)
C7 Fe N1 C2 167.8(2)
C3 Fe N1 C2 -37.41(17)
C4 Fe N1 C2 -80.66(18)
C6 Fe N1 C2 124.91(19)
C2 Fe N1 W2 -121.3(2)
C8 Fe N1 W2 88.2(5)
C9 Fe N1 W2 -79.6(4)
C5 Fe N1 W2 121.0(2)
C10 Fe N1 W2 -39.7(2)
C7 Fe N1 W2 46.5(2)
C3 Fe N1 W2 -158.75(18)
C4 Fe N1 W2 158.00(18)
C6 Fe N1 W2 3.6(2)
C22 W2 N1 C5 -135.2(2)
C21 W2 N1 C5 133.6(2)
C24 W2 N1 C5 43.3(2)
C23 W2 N1 C5 -48.2(2)
C22 W2 N1 C2 44.6(2)
C21 W2 N1 C2 -46.7(2)
C24 W2 N1 C2 -137.0(2)
C23 W2 N1 C2 131.6(2)
C22 W2 N1 Fe 134.18(16)
C21 W2 N1 Fe 42.92(16)
C24 W2 N1 Fe -47.40(17)
C23 W2 N1 Fe -138.84(17)
C5 N1 C2 C3 1.5(3)
Fe N1 C2 C3 60.8(2)
W2 N1 C2 C3 -178.33(19)
C5 N1 C2 C11 172.7(3)
Fe N1 C2 C11 -128.0(3)
W2 N1 C2 C11 -7.1(4)
C5 N1 C2 Fe -59.31(18)
W2 N1 C2 Fe 120.89(18)
C8 Fe C2 N1 161.3(3)
C9 Fe C2 N1 -162.20(18)
C5 Fe C2 N1 38.33(15)
C10 Fe C2 N1 -118.91(18)
C7 Fe C2 N1 -42.6(6)
C3 Fe C2 N1 120.0(2)
C4 Fe C2 N1 82.08(18)
C6 Fe C2 N1 -77.8(2)
C8 Fe C2 C3 41.3(4)
C9 Fe C2 C3 77.8(2)
C5 Fe C2 C3 -81.6(2)
C10 Fe C2 C3 121.1(2)
C7 Fe C2 C3 -162.5(6)
N1 Fe C2 C3 -120.0(2)
C4 Fe C2 C3 -37.9(2)
C6 Fe C2 C3 162.2(2)
C8 Fe C2 C11 -79.4(4)
C9 Fe C2 C11 -42.9(3)
C5 Fe C2 C11 157.7(3)
C10 Fe C2 C11 0.4(3)
C7 Fe C2 C11 76.8(7)
N1 Fe C2 C11 119.3(3)
C3 Fe C2 C11 -120.7(4)
C4 Fe C2 C11 -158.6(3)
C6 Fe C2 C11 41.5(3)
N1 C2 C3 C4 -0.9(3)
C11 C2 C3 C4 -172.1(3)
Fe C2 C3 C4 59.8(2)
N1 C2 C3 Fe -60.74(19)
C11 C2 C3 Fe 128.1(3)
C2 Fe C3 C4 -118.2(3)
C8 Fe C3 C4 81.5(2)
C9 Fe C3 C4 123.1(2)
C5 Fe C3 C4 -37.28(19)
C10 Fe C3 C4 162.0(2)
C7 Fe C3 C4 52.7(4)
N1 Fe C3 C4 -80.8(2)
C6 Fe C3 C4 -175.4(5)
C8 Fe C3 C2 -160.4(2)
C9 Fe C3 C2 -118.8(2)
C5 Fe C3 C2 80.89(19)
C10 Fe C3 C2 -79.8(2)
C7 Fe C3 C2 170.9(3)
N1 Fe C3 C2 37.37(17)
C4 Fe C3 C2 118.2(3)
C6 Fe C3 C2 -57.2(6)
C2 C3 C4 C5 0.0(3)
Fe C3 C4 C5 58.4(2)
C2 C3 C4 Fe -58.4(2)
C2 Fe C4 C5 -81.24(19)
C8 Fe C4 C5 126.3(2)
C9 Fe C4 C5 166.5(2)
C10 Fe C4 C5 -168.3(4)
C7 Fe C4 C5 85.3(2)
N1 Fe C4 C5 -37.01(17)
C3 Fe C4 C5 -119.8(3)
C6 Fe C4 C5 56.9(4)
C2 Fe C4 C3 38.60(18)
C8 Fe C4 C3 -113.9(2)
C9 Fe C4 C3 -73.7(2)
C5 Fe C4 C3 119.8(3)
C10 Fe C4 C3 -48.4(5)
C7 Fe C4 C3 -154.9(2)
N1 Fe C4 C3 82.83(19)
C6 Fe C4 C3 176.8(3)
C2 N1 C5 C4 -1.5(3)
Fe N1 C5 C4 -60.0(2)
W2 N1 C5 C4 178.35(19)
C2 N1 C5 C14 -176.6(3)
Fe N1 C5 C14 124.8(3)
W2 N1 C5 C14 3.2(4)
C2 N1 C5 Fe 58.54(17)
W2 N1 C5 Fe -121.66(18)
C3 C4 C5 N1 0.9(3)
Fe C4 C5 N1 59.8(2)
C3 C4 C5 C14 176.0(3)
Fe C4 C5 C14 -125.1(3)
C3 C4 C5 Fe -58.9(2)
C2 Fe C5 N1 -38.80(16)
C8 Fe C5 N1 168.8(2)
C9 Fe C5 N1 -155.6(4)
C10 Fe C5 N1 48.9(4)
C7 Fe C5 N1 126.3(2)
C3 Fe C5 N1 -83.16(18)
C4 Fe C5 N1 -120.3(2)
C6 Fe C5 N1 83.7(2)
C2 Fe C5 C4 81.48(19)
C8 Fe C5 C4 -70.9(3)
C9 Fe C5 C4 -35.4(5)
C10 Fe C5 C4 169.2(4)
C7 Fe C5 C4 -113.4(2)
N1 Fe C5 C4 120.3(2)
C3 Fe C5 C4 37.13(18)
C6 Fe C5 C4 -156.0(2)
C2 Fe C5 C14 -157.7(3)
C8 Fe C5 C14 49.8(4)
C9 Fe C5 C14 85.4(5)
C10 Fe C5 C14 -70.1(5)
C7 Fe C5 C14 7.3(4)
N1 Fe C5 C14 -118.9(4)
C3 Fe C5 C14 157.9(3)
C4 Fe C5 C14 120.8(4)
C6 Fe C5 C14 -35.3(4)
C2 Fe C6 C10 -74.1(3)
C8 Fe C6 C10 81.1(3)
C9 Fe C6 C10 37.3(2)
C5 Fe C6 C10 -161.1(2)
C7 Fe C6 C10 118.6(3)
N1 Fe C6 C10 -117.4(2)
C3 Fe C6 C10 -29.2(6)
C4 Fe C6 C10 158.2(3)
C2 Fe C6 C7 167.4(2)
C8 Fe C6 C7 -37.5(3)
C9 Fe C6 C7 -81.3(3)
C5 Fe C6 C7 80.3(3)
C10 Fe C6 C7 -118.6(3)
N1 Fe C6 C7 124.0(2)
C3 Fe C6 C7 -147.8(5)
C4 Fe C6 C7 39.6(5)
C10 C6 C7 C8 -0.5(4)
Fe C6 C7 C8 58.9(3)
C10 C6 C7 Fe -59.3(2)
C2 Fe C7 C8 -163.5(5)
C9 Fe C7 C8 -38.0(2)
C5 Fe C7 C8 120.9(2)
C10 Fe C7 C8 -81.8(3)
N1 Fe C7 C8 162.3(2)
C3 Fe C7 C8 41.5(4)
C4 Fe C7 C8 77.7(3)
C6 Fe C7 C8 -119.5(4)
C2 Fe C7 C6 -44.1(7)
C8 Fe C7 C6 119.5(4)
C9 Fe C7 C6 81.4(3)
C5 Fe C7 C6 -119.7(2)
C10 Fe C7 C6 37.7(2)
N1 Fe C7 C6 -78.2(3)
C3 Fe C7 C6 161.0(3)
C4 Fe C7 C6 -162.8(2)
C6 C7 C8 C9 0.4(4)
Fe C7 C8 C9 60.1(3)
C6 C7 C8 Fe -59.7(2)
C2 Fe C8 C9 52.7(4)
C5 Fe C8 C9 162.2(2)
C10 Fe C8 C9 -37.7(2)
C7 Fe C8 C9 -118.5(4)
N1 Fe C8 C9 -172.6(4)
C3 Fe C8 C9 81.6(3)
C4 Fe C8 C9 122.9(2)
C6 Fe C8 C9 -81.1(3)
C2 Fe C8 C7 171.2(3)
C9 Fe C8 C7 118.5(4)
C5 Fe C8 C7 -79.3(3)
C10 Fe C8 C7 80.8(3)
N1 Fe C8 C7 -54.0(6)
C3 Fe C8 C7 -159.9(2)
C4 Fe C8 C7 -118.6(3)
C6 Fe C8 C7 37.5(3)
C7 C8 C9 C10 -0.2(4)
Fe C8 C9 C10 60.3(2)
C7 C8 C9 Fe -60.5(3)
C2 Fe C9 C8 -155.4(2)
C5 Fe C9 C8 -47.7(5)
C10 Fe C9 C8 118.8(4)
C7 Fe C9 C8 38.0(3)
N1 Fe C9 C8 174.5(3)
C3 Fe C9 C8 -113.9(3)
C4 Fe C9 C8 -74.0(3)
C6 Fe C9 C8 81.8(3)
C2 Fe C9 C10 85.8(2)
C8 Fe C9 C10 -118.8(4)
C5 Fe C9 C10 -166.5(4)
C7 Fe C9 C10 -80.8(3)
N1 Fe C9 C10 55.6(4)
C3 Fe C9 C10 127.3(2)
C4 Fe C9 C10 167.2(2)
C6 Fe C9 C10 -37.1(2)
C8 C9 C10 C6 -0.1(4)
Fe C9 C10 C6 59.7(2)
C8 C9 C10 Fe -59.8(3)
C7 C6 C10 C9 0.4(4)
Fe C6 C10 C9 -58.9(2)
C7 C6 C10 Fe 59.3(2)
C2 Fe C10 C9 -113.2(2)
C8 Fe C10 C9 37.9(3)
C5 Fe C10 C9 167.4(3)
C7 Fe C10 C9 81.8(3)
N1 Fe C10 C9 -156.7(2)
C3 Fe C10 C9 -69.9(3)
C4 Fe C10 C9 -33.8(5)
C6 Fe C10 C9 119.8(3)
C2 Fe C10 C6 127.0(2)
C8 Fe C10 C6 -81.9(3)
C9 Fe C10 C6 -119.8(3)
C5 Fe C10 C6 47.6(5)
C7 Fe C10 C6 -38.0(2)
N1 Fe C10 C6 83.5(2)
C3 Fe C10 C6 170.2(2)
C4 Fe C10 C6 -153.6(4)
N1 C2 C11 S12 -112.4(3)
C3 C2 C11 S12 57.5(3)
Fe C2 C11 S12 153.07(18)
C2 C11 S12 C13 51.9(2)
C2 C11 S12 W1 167.45(18)
C17 W1 S12 C13 -97.47(15)
C19 W1 S12 C13 83.31(15)
C16 W1 S12 C13 175.52(15)
C18 W1 S12 C13 -9.09(15)
C17 W1 S12 C11 154.29(14)
C19 W1 S12 C11 -24.94(14)
C16 W1 S12 C11 67.28(14)
C18 W1 S12 C11 -117.34(14)
